data_4106294
loop_
_publ_author_name
'Tao Wu'
'Xianhui Bu'
'Xiang Zhao'
'Ripsime Khazhakyan'
'Pingyun Feng'

_publ_section_title
;
 Phase Selection and Site-Selective Distribution by Tin and Sulfur in
 Supertetrahedral Zinc Gallium Selenides
;
_journal_name_full 'Journal of the American Chemical Society'
_journal_page_first 9616
_journal_page_last 9625
_journal_paper_doi 10.1021/ja203143q
_journal_volume 133
_journal_year 2011
_chemical_formula_sum 'C3 Ga16 N5 Se33 Zn4'
_chemical_formula_weight 4088.76
_chemical_name_systematic
; 
 ? 
;
_space_group_IT_number 142
_symmetry_cell_setting tetragonal
_symmetry_space_group_name_Hall '-I 4bd 2c'
_symmetry_space_group_name_H-M 'I 41/a c d :2'
_atom_sites_solution_hydrogens none
_atom_sites_solution_primary direct
_atom_sites_solution_secondary difmap
_audit_creation_method SHELXL-97
_cell_angle_alpha 90.00
_cell_angle_beta 90.00
_cell_angle_gamma 90.00
_cell_formula_units_Z 8
_cell_length_a 23.5937(8)
_cell_length_b 23.5937(8)
_cell_length_c 42.620(3)
_cell_measurement_reflns_used 120
_cell_measurement_temperature 150(2)
_cell_measurement_theta_max 12
_cell_measurement_theta_min 4.5
_cell_volume 23725(2)
_computing_structure_refinement 'SHELXL-97 (Sheldrick, 1997)'
_computing_structure_solution 'SHELXS-97 (Sheldrick, 1990)'
_diffrn_ambient_temperature 150(2)
_diffrn_measured_fraction_theta_full 1.000
_diffrn_measured_fraction_theta_max 1.000
_diffrn_measurement_device_type 'Bruker Apex2'
_diffrn_measurement_method '\w scan'
_diffrn_radiation_monochromator graphite
_diffrn_radiation_source 'fine-focus sealed tube'
_diffrn_radiation_type MoK\a
_diffrn_radiation_wavelength 0.71073
_diffrn_reflns_av_R_equivalents 0.1740
_diffrn_reflns_av_sigmaI/netI 0.1007
_diffrn_reflns_limit_h_max 20
_diffrn_reflns_limit_h_min -23
_diffrn_reflns_limit_k_max 26
_diffrn_reflns_limit_k_min -26
_diffrn_reflns_limit_l_max 48
_diffrn_reflns_limit_l_min -48
_diffrn_reflns_number 51608
_diffrn_reflns_theta_full 24.00
_diffrn_reflns_theta_max 24.00
_diffrn_reflns_theta_min 1.73
_exptl_absorpt_coefficient_mu 14.493
_exptl_absorpt_correction_type none
_exptl_absorpt_process_details none
_exptl_crystal_colour yellow
_exptl_crystal_density_diffrn 2.289
_exptl_crystal_density_meas ?
_exptl_crystal_description octahedral
_exptl_crystal_F_000 14328
_exptl_crystal_size_max 0.20
_exptl_crystal_size_mid 0.15
_exptl_crystal_size_min 0.10
_refine_diff_density_max 1.507
_refine_diff_density_min -0.885
_refine_diff_density_rms 0.283
_refine_ls_extinction_coef none
_refine_ls_extinction_method SHELXL
_refine_ls_goodness_of_fit_ref 1.040
_refine_ls_hydrogen_treatment none
_refine_ls_matrix_type full
_refine_ls_number_parameters 139
_refine_ls_number_reflns 4670
_refine_ls_number_restraints 0
_refine_ls_restrained_S_all 1.040
_refine_ls_R_factor_all 0.1745
_refine_ls_R_factor_gt 0.0603
_refine_ls_shift/su_max 0.001
_refine_ls_shift/su_mean 0.000
_refine_ls_structure_factor_coef Fsqd
_refine_ls_weighting_details 'calc w=1/[\s^2^(Fo^2^)+(0.0788P)^2^+1408.4343P] where P=(Fo^2^+2Fc^2^)/3'
_refine_ls_weighting_scheme calc
_refine_ls_wR_factor_gt 0.1670
_refine_ls_wR_factor_ref 0.2278
_reflns_number_gt 1964
_reflns_number_total 4670
_reflns_threshold_expression >2sigma(I)
_cod_data_source_file ja203143q_si_002_02.cif
_cod_data_source_block OCF-5-ZnGaSe-AEP
_cod_depositor_comments
;
The following automatic conversions were performed:

'_exptl_crystal_density_meas' value 'none' was changed to '?' - the
value is perceived as not measured.

Automatic conversion script
Id: cif_fix_values 3008 2015-01-20 13:52:24Z robertas 
;
_cod_original_cell_volume 23725.2(18)
_cod_original_sg_symbol_H-M 'I 41/a c d'
_cod_database_code 4106294

loop_
_symmetry_equiv_pos_as_xyz
'x, y, z'
'-x+1/2, -y, z+1/2'
'-y+1/4, x+3/4, z+1/4'
'y+1/4, -x+1/4, z+3/4'
'-x+1/2, y, -z'
'x, -y, -z+1/2'
'y+1/4, x+3/4, -z+3/4'
'-y+1/4, -x+1/4, -z+1/4'
'x+1/2, y+1/2, z+1/2'
'-x+1, -y+1/2, z+1'
'-y+3/4, x+5/4, z+3/4'
'y+3/4, -x+3/4, z+5/4'
'-x+1, y+1/2, -z+1/2'
'x+1/2, -y+1/2, -z+1'
'y+3/4, x+5/4, -z+5/4'
'-y+3/4, -x+3/4, -z+3/4'
'-x, -y, -z'
'x-1/2, y, -z-1/2'
'y-1/4, -x-3/4, -z-1/4'
'-y-1/4, x-1/4, -z-3/4'
'x-1/2, -y, z'
'-x, y, z-1/2'
'-y-1/4, -x-3/4, z-3/4'
'y-1/4, x-1/4, z-1/4'
'-x+1/2, -y+1/2, -z+1/2'
'x, y+1/2, -z'
'y+1/4, -x-1/4, -z+1/4'
'-y+1/4, x+1/4, -z-1/4'
'x, -y+1/2, z+1/2'
'-x+1/2, y+1/2, z'
'-y+1/4, -x-1/4, z-1/4'
'y+1/4, x+1/4, z+1/4'

loop_
_atom_site_label
_atom_site_type_symbol
_atom_site_fract_x
_atom_site_fract_y
_atom_site_fract_z
_atom_site_U_iso_or_equiv
_atom_site_adp_type
_atom_site_occupancy
_atom_site_symmetry_multiplicity
_atom_site_calc_flag
_atom_site_refinement_flags
Zn1 Zn 0.05225(11) 0.68548(12) 0.09250(6) 0.0203(6) Uani 1 1 d .
Ga1 Ga 0.14930(11) 0.56077(12) 0.21937(6) 0.0234(6) Uani 1 1 d .
Ga2 Ga 0.03866(11) 0.56996(11) 0.15659(6) 0.0220(7) Uani 1 1 d .
Ga3 Ga 0.16691(11) 0.67346(11) 0.15743(6) 0.0220(7) Uani 1 1 d .
Ga4 Ga 0.06478(11) 0.79988(11) 0.02838(5) 0.0223(6) Uani 1 1 d .
Se1 Se 0.0000 0.7500 0.1250 0.0252(12) Uani 1 4 d S
Se2 Se 0.20907(14) 0.5000 0.2500 0.0242(9) Uani 1 2 d S
Se3 Se 0.08960(11) 0.50245(10) 0.18679(5) 0.0285(7) Uani 1 1 d .
Se4 Se 0.22019(11) 0.61097(11) 0.18950(6) 0.0305(7) Uani 1 1 d .
Se5 Se 0.10632(10) 0.61795(10) 0.12342(5) 0.0237(6) Uani 1 1 d .
Se6 Se 0.23276(10) 0.72488(11) 0.12581(6) 0.0266(6) Uani 1 1 d .
Se7 Se -0.01051(10) 0.63144(10) 0.05826(5) 0.0230(6) Uani 1 1 d .
Se8 Se 0.12025(10) 0.73327(10) 0.05892(5) 0.0234(6) Uani 1 1 d .
Se9 Se 0.0000 0.7500 -0.00463(7) 0.0284(9) Uani 1 2 d S
Se10 Se 0.12993(11) 0.84674(11) -0.00504(5) 0.0311(7) Uani 1 1 d .
N1 N 1.001(2) 0.5000 0.2500 0.098(15) Uiso 1 2 d S
N2 N 0.884(6) 0.647(6) 0.313(3) 0.11(5) Uiso 0.25 1 d P
N3 N 0.101(3) 0.991(3) 0.9525(17) 0.13(3) Uiso 0.50 1 d P
C1 C 0.902(4) 0.560(4) 0.280(2) 0.12(3) Uiso 0.50 1 d P
C2 C 0.890(6) 0.586(6) 0.310(3) 0.08(5) Uiso 0.25 1 d P

loop_
_atom_site_aniso_label
_atom_site_aniso_U_11
_atom_site_aniso_U_22
_atom_site_aniso_U_33
_atom_site_aniso_U_23
_atom_site_aniso_U_13
_atom_site_aniso_U_12
Zn1 0.0193(17) 0.0232(17) 0.0184(12) 0.0021(12) 0.0018(12) -0.0025(13)
Ga1 0.0242(16) 0.0227(15) 0.0233(13) 0.0050(11) -0.0021(12) 0.0023(13)
Ga2 0.0239(16) 0.0212(16) 0.0210(14) 0.0017(12) -0.0047(12) 0.0005(12)
Ga3 0.0221(16) 0.0213(16) 0.0224(14) 0.0029(12) -0.0024(12) 0.0009(12)
Ga4 0.0213(15) 0.0259(16) 0.0198(13) -0.0007(12) 0.0018(12) -0.0015(12)
Se1 0.0256(18) 0.0256(18) 0.024(2) 0.000 0.000 0.000
Se2 0.019(2) 0.024(2) 0.0296(19) 0.0095(16) 0.000 0.000
Se3 0.0311(17) 0.0204(15) 0.0340(15) 0.0044(12) -0.0084(11) 0.0019(11)
Se4 0.0255(16) 0.0318(16) 0.0341(14) 0.0122(12) -0.0030(12) 0.0010(12)
Se5 0.0255(15) 0.0218(14) 0.0238(12) 0.0017(11) -0.0031(11) 0.0009(11)
Se6 0.0180(14) 0.0324(16) 0.0295(13) 0.0077(12) -0.0007(11) 0.0001(11)
Se7 0.0230(15) 0.0253(15) 0.0207(12) -0.0013(10) -0.0019(11) -0.0004(11)
Se8 0.0202(15) 0.0281(16) 0.0220(13) 0.0016(11) 0.0012(10) -0.0003(11)
Se9 0.031(2) 0.036(2) 0.0183(17) 0.000 0.000 -0.0064(18)
Se10 0.0279(16) 0.0429(17) 0.0225(13) 0.0024(12) 0.0053(12) -0.0115(13)

loop_
_atom_type_symbol
_atom_type_description
_atom_type_scat_dispersion_real
_atom_type_scat_dispersion_imag
_atom_type_scat_source
Zn Zn 0.2839 1.4301 'International Tables Vol C Tables 4.2.6.8 and 6.1.1.4'
Ga Ga 0.2307 1.6083 'International Tables Vol C Tables 4.2.6.8 and 6.1.1.4'
Se Se -0.0929 2.2259 'International Tables Vol C Tables 4.2.6.8 and 6.1.1.4'
N N 0.0061 0.0033 'International Tables Vol C Tables 4.2.6.8 and 6.1.1.4'
C C 0.0033 0.0016 'International Tables Vol C Tables 4.2.6.8 and 6.1.1.4'

loop_
_geom_angle_atom_site_label_1
_geom_angle_atom_site_label_2
_geom_angle_atom_site_label_3
_geom_angle
_geom_angle_site_symmetry_1
_geom_angle_site_symmetry_3
Se1 Zn1 Se8 112.66(12) . .
Se1 Zn1 Se5 111.89(12) . .
Se8 Zn1 Se5 106.10(13) . .
Se1 Zn1 Se7 111.42(12) . .
Se8 Zn1 Se7 106.94(12) . .
Se5 Zn1 Se7 107.49(13) . .
Se2 Ga1 Se3 108.43(13) . .
Se2 Ga1 Se10 107.84(12) . 27_465
Se3 Ga1 Se10 113.23(14) . 27_465
Se2 Ga1 Se4 99.97(13) . .
Se3 Ga1 Se4 112.43(13) . .
Se10 Ga1 Se4 113.86(14) 27_465 .
Se3 Ga2 Se6 106.41(13) . 27_465
Se3 Ga2 Se5 107.30(13) . .
Se6 Ga2 Se5 108.79(13) 27_465 .
Se3 Ga2 Se8 109.57(13) . 27_465
Se6 Ga2 Se8 108.30(13) 27_465 27_465
Se5 Ga2 Se8 116.06(13) . 27_465
Se4 Ga3 Se6 107.24(13) . .
Se4 Ga3 Se5 108.78(13) . .
Se6 Ga3 Se5 108.72(13) . .
Se4 Ga3 Se7 107.56(13) . 20_666
Se6 Ga3 Se7 108.69(13) . 20_666
Se5 Ga3 Se7 115.55(13) . 20_666
Se10 Ga4 Se9 106.93(12) . .
Se10 Ga4 Se8 105.97(13) . .
Se9 Ga4 Se8 110.03(12) . .
Se10 Ga4 Se7 110.25(14) . 10_464
Se9 Ga4 Se7 107.50(12) . 10_464
Se8 Ga4 Se7 115.85(12) . 10_464
Zn1 Se1 Zn1 109.47(13) 20_666 27_465
Zn1 Se1 Zn1 109.47(6) 20_666 .
Zn1 Se1 Zn1 109.47(6) 27_465 .
Zn1 Se1 Zn1 109.47(6) 20_666 10_464
Zn1 Se1 Zn1 109.47(6) 27_465 10_464
Zn1 Se1 Zn1 109.47(13) . 10_464
Ga1 Se2 Ga1 107.95(18) 6_565 .
Ga2 Se3 Ga1 103.02(13) . .
Ga3 Se4 Ga1 104.00(13) . .
Ga2 Se5 Ga3 107.07(12) . .
Ga2 Se5 Zn1 106.14(13) . .
Ga3 Se5 Zn1 106.27(13) . .
Ga3 Se6 Ga2 107.89(13) . 20_666
Ga3 Se7 Ga4 106.98(13) 27_465 10_464
Ga3 Se7 Zn1 106.00(12) 27_465 .
Ga4 Se7 Zn1 106.58(13) 10_464 .
Ga2 Se8 Ga4 106.90(13) 20_666 .
Ga2 Se8 Zn1 106.13(12) 20_666 .
Ga4 Se8 Zn1 105.12(13) . .
Ga4 Se9 Ga4 107.79(16) . 10_464
Ga4 Se10 Ga1 103.75(12) . 20_666
N2 C2 C1 122(10) . .

loop_
_geom_bond_atom_site_label_1
_geom_bond_atom_site_label_2
_geom_bond_distance
_geom_bond_site_symmetry_2
Zn1 Se1 2.399(3) .
Zn1 Se8 2.428(4) .
Zn1 Se5 2.430(4) .
Zn1 Se7 2.439(4) .
Ga1 Se2 2.398(3) .
Ga1 Se3 2.409(4) .
Ga1 Se10 2.410(4) 27_465
Ga1 Se4 2.413(4) .
Ga2 Se3 2.374(3) .
Ga2 Se6 2.391(4) 27_465
Ga2 Se5 2.414(4) .
Ga2 Se8 2.421(4) 27_465
Ga3 Se4 2.371(4) .
Ga3 Se6 2.388(4) .
Ga3 Se5 2.421(4) .
Ga3 Se7 2.422(4) 20_666
Ga4 Se10 2.369(4) .
Ga4 Se9 2.388(3) .
Ga4 Se8 2.424(4) .
Ga4 Se7 2.426(4) 10_464
Se1 Zn1 2.399(3) 20_666
Se1 Zn1 2.399(3) 27_465
Se1 Zn1 2.399(3) 10_464
Se2 Ga1 2.398(3) 6_565
Se6 Ga2 2.391(4) 20_666
Se7 Ga3 2.422(4) 27_465
Se7 Ga4 2.426(4) 10_464
Se8 Ga2 2.421(4) 20_666
Se9 Ga4 2.388(3) 10_464
Se10 Ga1 2.410(4) 20_666
N2 C2 1.44(17) .
C1 C2 1.45(16) .
